data_4303347
loop_
_publ_author_name
'Vera Hartdegen'
'Thomas M. Klap\"otke'
'Stefan M. Sproll'

_publ_contact_author_address
;
Department Chemie
Ludwig-Maximilians Universit\"at
Butenandtstra\&se 5-13 (Haus D)
D-81377 M\"unchen
Bundesrepublik Deutschland
;
_publ_contact_author_email tmk@cup.uni-muenchen.de
_publ_contact_author_fax +49-89-2180-77491
_publ_contact_author_name 'Thomas M. Klapo\"tke'
_publ_contact_author_phone +49-89-2180-77492
_publ_section_title
;
Tetrazole-5-carboxylic Acid Based Salts of Earth Alkali and Transition
Metal Cations
;
_journal_name_full 'Inorganic Chemistry'
_journal_page_first 9549
_journal_page_last 9556
_journal_paper_doi 10.1021/ic901413n
_journal_volume 48
_journal_year 2009
_chemical_formula_moiety 'C4 H12 Mn2 N8 O10, 4(H2 O)'
_chemical_formula_sum 'C4 H20 Mn2 N8 O14'
_chemical_formula_weight 514.12
_chemical_name_common manganesetetrazol-5-carboxylate
_chemical_name_systematic
;
 ?
;
_space_group_IT_number 15
_symmetry_cell_setting monoclinic
_symmetry_space_group_name_Hall '-C 2yc'
_symmetry_space_group_name_H-M 'C 1 2/c 1'
_atom_sites_solution_hydrogens geom
_atom_sites_solution_primary direct
_atom_sites_solution_secondary difmap
_audit_author_name 'Thomas M. Klap\"otke'
_audit_creation_method SHELXL-97
_cell_angle_alpha 90.00
_cell_angle_beta 100.351(5)
_cell_angle_gamma 90.00
_cell_formula_units_Z 4
_cell_length_a 7.3516(5)
_cell_length_b 12.9931(9)
_cell_length_c 19.8142(16)
_cell_measurement_reflns_used 2245
_cell_measurement_temperature 200(2)
_cell_measurement_theta_max 33.4712
_cell_measurement_theta_min 3.7591
_cell_volume 1861.9(2)
_computing_structure_refinement 'SHELXL-97 (Sheldrick, 1997)'
_diffrn_ambient_temperature 200(2)
_diffrn_measured_fraction_theta_full 0.995
_diffrn_measured_fraction_theta_max 0.995
_diffrn_measurement_device_type 'Oxford Xcalibur 3CCD'
_diffrn_measurement_method omega-scan
_diffrn_radiation_monochromator graphite
_diffrn_radiation_source 'fine-focus sealed tube'
_diffrn_radiation_type MoK\a
_diffrn_radiation_wavelength 0.71073
_diffrn_reflns_av_R_equivalents 0.0394
_diffrn_reflns_av_sigmaI/netI 0.0606
_diffrn_reflns_limit_h_max 9
_diffrn_reflns_limit_h_min -8
_diffrn_reflns_limit_k_max 15
_diffrn_reflns_limit_k_min -16
_diffrn_reflns_limit_l_max 19
_diffrn_reflns_limit_l_min -25
_diffrn_reflns_number 5158
_diffrn_reflns_theta_full 27.00
_diffrn_reflns_theta_max 27.00
_diffrn_reflns_theta_min 3.77
_exptl_absorpt_coefficient_mu 1.442
_exptl_absorpt_correction_T_max 1.00000
_exptl_absorpt_correction_T_min 0.86820
_exptl_absorpt_correction_type multi-scan
_exptl_absorpt_process_details
;
CrysAlis RED, Oxford Diffraction Ltd.,
Version 1.171.32.5 (release 08-05-2007 CrysAlis171 .NET)
(compiled May  8 2007,13:10:02)
Empirical absorption correction using spherical harmonics,
 implemented in SCALE3 ABSPACK scaling algorithm.
;
_exptl_crystal_colour colorless
_exptl_crystal_density_diffrn 1.834
_exptl_crystal_density_method 'not measured'
_exptl_crystal_description block
_exptl_crystal_F_000 1048
_exptl_crystal_size_max 0.1
_exptl_crystal_size_mid 0.1
_exptl_crystal_size_min 0.08
_refine_diff_density_max 0.446
_refine_diff_density_min -0.251
_refine_diff_density_rms 0.066
_refine_ls_extinction_method none
_refine_ls_goodness_of_fit_ref 0.885
_refine_ls_hydrogen_treatment constr
_refine_ls_matrix_type full
_refine_ls_number_parameters 99
_refine_ls_number_reflns 2038
_refine_ls_number_restraints 0
_refine_ls_restrained_S_all 0.885
_refine_ls_R_factor_all 0.0575
_refine_ls_R_factor_gt 0.0305
_refine_ls_shift/su_max 0.001
_refine_ls_shift/su_mean 0.000
_refine_ls_structure_factor_coef Fsqd
_refine_ls_weighting_details 'calc w=1/[\s^2^(Fo^2^)+(0.0214P)^2^+0.0000P] where P=(Fo^2^+2Fc^2^)/3'
_refine_ls_weighting_scheme calc
_refine_ls_wR_factor_gt 0.0530
_refine_ls_wR_factor_ref 0.0571
_reflns_number_gt 1407
_reflns_number_total 2038
_reflns_threshold_expression >2\s(I)
_cod_data_source_file ic901413n_si_001_5.cif
_cod_data_source_block manganesetetrazol-5-carboxylate
_cod_original_sg_symbol_H-M 'C 2/c'
_cod_database_code 4303347

loop_
_symmetry_equiv_pos_as_xyz
'x, y, z'
'-x, y, -z+1/2'
'x+1/2, y+1/2, z'
'-x+1/2, y+1/2, -z+1/2'
'-x, -y, -z'
'x, -y, z-1/2'
'-x+1/2, -y+1/2, -z'
'x+1/2, -y+1/2, z-1/2'

loop_
_atom_site_label
_atom_site_type_symbol
_atom_site_fract_x
_atom_site_fract_y
_atom_site_fract_z
_atom_site_U_iso_or_equiv
_atom_site_adp_type
_atom_site_occupancy
_atom_site_symmetry_multiplicity
_atom_site_calc_flag
_atom_site_refinement_flags
_atom_site_disorder_assembly
_atom_site_disorder_group
Mn1 Mn 0.78579(5) 0.32072(3) 0.105156(19) 0.01931(10) Uani 1 1 d . . .
O1 O 1.0366(2) 0.41563(12) 0.13600(8) 0.0237(4) Uani 1 1 d . . .
O2 O 1.2857(2) 0.48579(11) 0.10394(9) 0.0250(4) Uani 1 1 d . . .
O3 O 0.63072(7) 0.45616(4) 0.07103(3) 0.0323(5) Uani 1 1 d . . .
H3A H 0.5219 0.4623 0.0755 0.048 Uiso 1 1 d R . .
H3B H 0.6693 0.5072 0.0598 0.048 Uiso 1 1 d R . .
O4 O 0.69115(7) 0.33348(4) 0.19953(3) 0.0344(5) Uani 1 1 d R . .
H4A H 0.7092 0.2880 0.2303 0.052 Uiso 1 1 d R . .
H4B H 0.6489 0.3825 0.2095 0.052 Uiso 1 1 d R . .
O5 O 0.91115(7) 0.17934(4) 0.15024(3) 0.0331(4) Uani 1 1 d R . .
H5A H 1.0250 0.1764 0.1616 0.050 Uiso 1 1 d R . .
H5B H 0.8727 0.1289 0.1324 0.050 Uiso 1 1 d R . .
N1 N 0.94292(7) 0.31607(4) 0.01560(3) 0.0189(4) Uani 1 1 d R . .
N2 N 0.93797(7) 0.27916(4) -0.04766(3) 0.0198(4) Uani 1 1 d R . .
N3 N 1.08022(7) 0.31564(4) -0.07271(3) 0.0209(4) Uani 1 1 d R . .
N4 N 1.18063(7) 0.37713(4) -0.02581(3) 0.0205(4) Uani 1 1 d R . .
C1 C 1.09365(7) 0.37589(4) 0.02747(3) 0.0164(5) Uani 1 1 d R . .
C2 C 1.14422(7) 0.43055(4) 0.09412(3) 0.0193(5) Uani 1 1 d R . .
O6 O 0.27629(7) 0.18731(4) 0.19692(3) 0.0243(4) Uani 1 1 d R . .
H6B H 0.3194 0.1929 0.1613 0.036 Uiso 1 1 d R . .
H8B H 0.3285 0.1365 0.2138 0.036 Uiso 1 1 d R . .
O7 O 0.50001(7) 0.48844(4) 0.25002(3) 0.0444(7) Uani 1 2 d SR . .
H7A H 0.4483 0.5110 0.2198 0.067 Uiso 1 1 d R . .
O8 O 0.50001(7) 0.02934(4) 0.25002(3) 0.0271(6) Uani 1 2 d SR . .
H8A H 0.5113 -0.0046 0.2174 0.041 Uiso 1 1 d R . .

loop_
_atom_site_aniso_label
_atom_site_aniso_U_11
_atom_site_aniso_U_22
_atom_site_aniso_U_33
_atom_site_aniso_U_23
_atom_site_aniso_U_13
_atom_site_aniso_U_12
Mn1 0.01533(16) 0.02173(18) 0.0219(2) -0.00441(18) 0.00597(13) -0.00472(17)
O1 0.0192(8) 0.0303(9) 0.0232(10) -0.0084(7) 0.0078(7) -0.0076(7)
O2 0.0167(8) 0.0262(9) 0.0325(10) -0.0082(8) 0.0056(7) -0.0075(8)
O3 0.0196(9) 0.0238(9) 0.0562(13) 0.0122(9) 0.0140(8) -0.0020(7)
O4 0.0542(12) 0.0249(10) 0.0297(11) 0.0055(8) 0.0226(9) 0.0102(9)
O5 0.0217(8) 0.0237(9) 0.0499(12) -0.0103(9) -0.0042(8) 0.0001(8)
N1 0.0155(9) 0.0223(10) 0.0197(11) -0.0042(9) 0.0054(8) -0.0055(9)
N2 0.0164(9) 0.0246(10) 0.0195(12) -0.0021(9) 0.0063(9) -0.0040(8)
N3 0.0192(9) 0.0244(10) 0.0200(11) -0.0009(9) 0.0061(8) -0.0037(9)
N4 0.0182(10) 0.0221(11) 0.0216(12) -0.0015(9) 0.0048(9) -0.0060(9)
C1 0.0135(11) 0.0160(12) 0.0199(14) 0.0013(9) 0.0033(10) -0.0018(9)
C2 0.0149(11) 0.0158(12) 0.0272(15) -0.0011(10) 0.0038(10) 0.0024(10)
O6 0.0231(8) 0.0286(9) 0.0220(9) 0.0025(8) 0.0067(7) 0.0045(8)
O7 0.0542(18) 0.0319(15) 0.054(2) 0.000 0.0271(15) 0.000
O8 0.0379(14) 0.0252(13) 0.0186(14) 0.000 0.0069(11) 0.000

loop_
_atom_type_symbol
_atom_type_description
_atom_type_scat_dispersion_real
_atom_type_scat_dispersion_imag
_atom_type_scat_source
C C 0.0033 0.0016 'International Tables Vol C Tables 4.2.6.8 and 6.1.1.4'
H H 0.0000 0.0000 'International Tables Vol C Tables 4.2.6.8 and 6.1.1.4'
Mn Mn 0.3368 0.7283 'International Tables Vol C Tables 4.2.6.8 and 6.1.1.4'
N N 0.0061 0.0033 'International Tables Vol C Tables 4.2.6.8 and 6.1.1.4'
O O 0.0106 0.0060 'International Tables Vol C Tables 4.2.6.8 and 6.1.1.4'

loop_
_geom_angle_atom_site_label_1
_geom_angle_atom_site_label_2
_geom_angle_atom_site_label_3
_geom_angle
_geom_angle_site_symmetry_1
_geom_angle_site_symmetry_3
_geom_angle_publ_flag
O4 Mn1 O3 88.49 . . ?
O4 Mn1 O5 83.4 . . ?
O3 Mn1 O5 170.92 . . ?
O4 Mn1 O1 95.87 . . ?
O3 Mn1 O1 89.95(5) . . ?
O5 Mn1 O1 94.98 . . ?
O4 Mn1 N2 99.6 . 7_655 ?
O3 Mn1 N2 90.86(2) . 7_655 ?
O5 Mn1 N2 86.4 . 7_655 ?
O1 Mn1 N2 164.52(5) . 7_655 ?
O4 Mn1 N1 168.7 . . ?
O3 Mn1 N1 95.24 . . ?
O5 Mn1 N1 93.5 . . ?
O1 Mn1 N1 73.54 . . ?
N2 Mn1 N1 91.0 7_655 . ?
C2 O1 Mn1 119.66 . . ?
Mn1 O3 H3A 121.2 . . ?
Mn1 O3 H3B 126.7 . . ?
H3A O3 H3B 111.2 . . ?
Mn1 O4 H4A 123.4 . . ?
Mn1 O4 H4B 121.1 . . ?
H4A O4 H4B 115.0 . . ?
Mn1 O5 H5A 118.9 . . ?
Mn1 O5 H5B 115.8 . . ?
H5A O5 H5B 110.7 . . ?
N2 N1 C1 104.8 . . ?
N2 N1 Mn1 143.6 . . ?
C1 N1 Mn1 111.5 . . ?
N3 N2 N1 109.5 . . ?
N3 N2 Mn1 125.1 . 7_655 ?
N1 N2 Mn1 125.4 . 7_655 ?
N2 N3 N4 109.1 . . ?
C1 N4 N3 105.0 . . ?
N4 C1 N1 111.6 . . ?
N4 C1 C2 128.4 . . ?
N1 C1 C2 120.0 . . ?
O2 C2 O1 126.10 . . ?
O2 C2 C1 118.74 . . ?
O1 C2 C1 115.16 . . ?
H6B O6 H8B 101.5 . . ?

loop_
_geom_bond_atom_site_label_1
_geom_bond_atom_site_label_2
_geom_bond_distance
_geom_bond_site_symmetry_2
_geom_bond_publ_flag
Mn1 O4 2.1156 . ?
Mn1 O3 2.1392(6) . ?
Mn1 O5 2.1740 . ?
Mn1 O1 2.2109(15) . ?
Mn1 N2 2.2394 7_655 ?
Mn1 N1 2.2854 . ?
O1 C2 1.26019 . ?
O2 C2 1.24984 . ?
O3 H3A 0.8244 . ?
O3 H3B 0.7702 . ?
O4 H4A 0.8422 . ?
O4 H4B 0.7509 . ?
O5 H5A 0.8275 . ?
O5 H5B 0.7733 . ?
N1 N2 1.3364 . ?
N1 C1 1.3393 . ?
N2 N3 1.3233 . ?
N2 Mn1 2.2394 7_655 ?
N3 N4 1.3416 . ?
N4 C1 1.3291 . ?
C1 C2 1.4866 . ?
O6 H6B 0.8276 . ?
O6 H8B 0.8052 . ?
O7 H7A 0.7115 . ?
O8 H8A 0.7999 . ?
